data_7116248
loop_
_publ_author_name
'Reyes-Guti\'errez, Paul E'
'Jir\'asek, Michael'
'Severa, Luk\'a\<s'
'Novotn\'a, Pavl\'ina'
'Koval, Du\<san'
'S\'azelov\'a, Petra'
'V\'avra, Jan'
'Meyer, Andreas'
'C\'isa\<rov\'a, Ivana'
'\<Saman, David'
'Pohl, Radek'
'\<St\<ep\'anek, Petr'
'Slav\'i\<cek, Petr'
'Coe, Benjamin J.'
'H\'ajek, Miroslav'
'Ka\<si\<cka, V\'aclav'
'Urbanov\'a, Marie'
'Tepl\'y, Filip'

_publ_section_title
;
 Functional helquats: helical cationic dyes with marked, switchable
 chiroptical properties in the visible region.
;
_journal_issue 9
_journal_name_full 'Chemical communications (Cambridge, England)'
_journal_page_first 1583
_journal_page_last 1586
_journal_paper_doi 10.1039/c4cc08967g
_journal_volume 51
_journal_year 2015
_chemical_compound_source 'synthesized by the authors'
_chemical_formula_moiety 'C42 H34 N2, 2(I)'
_chemical_formula_sum 'C42 H34 I2 N2'
_chemical_formula_weight 820.51
_chemical_name_systematic
; 
 ? 
;
_space_group_IT_number 61
_space_group_name_Hall '-P 2ac 2ab'
_symmetry_cell_setting orthorhombic
_symmetry_space_group_name_Hall '-P 2ac 2ab'
_symmetry_space_group_name_H-M 'P b c a'
_atom_sites_solution_hydrogens geom
_atom_sites_solution_primary direct
_atom_sites_solution_secondary difmap
_audit_creation_method SHELXL-97
_audit_update_record
;
2014-05-22 deposited with the CCDC.
2014-12-15 downloaded from the CCDC.
;
_cell_angle_alpha 90.00
_cell_angle_beta 90.00
_cell_angle_gamma 90.00
_cell_formula_units_Z 8
_cell_length_a 7.7728(2)
_cell_length_b 23.8635(6)
_cell_length_c 36.1252(8)
_cell_measurement_reflns_used 9876
_cell_measurement_temperature 150(2)
_cell_measurement_theta_max 27.4650
_cell_measurement_theta_min 2.8132
_cell_volume 6700.7(3)
_computing_cell_refinement 'SAINT V8.34A (Bruker AXS Inc., 2013)'
_computing_data_collection 'Bruker Instrument Service v2013.12.0.0'
_computing_data_reduction 'SAINT V8.34A (Bruker AXS Inc., 2013)'
_computing_structure_refinement 'SHELXL-2013 (Sheldrick, 2013)'
_computing_structure_solution 'SHELXS-97 (Sheldrick, 1990)'
_diffrn_ambient_temperature 150(2)
_diffrn_measured_fraction_theta_full 0.999
_diffrn_measured_fraction_theta_max 0.999
_diffrn_measurement_device_type 'Bruker APEX-II CCD'
_diffrn_measurement_method '\f and \w scans'
_diffrn_radiation_monochromator graphite
_diffrn_radiation_source 'fine-focus sealed tube'
_diffrn_radiation_type MoK\a
_diffrn_radiation_wavelength 0.71073
_diffrn_reflns_av_R_equivalents 0.0431
_diffrn_reflns_av_sigmaI/netI 0.0319
_diffrn_reflns_limit_h_max 9
_diffrn_reflns_limit_h_min -8
_diffrn_reflns_limit_k_max 29
_diffrn_reflns_limit_k_min -29
_diffrn_reflns_limit_l_max 44
_diffrn_reflns_limit_l_min -44
_diffrn_reflns_number 43985
_diffrn_reflns_theta_full 26.00
_diffrn_reflns_theta_max 26.00
_diffrn_reflns_theta_min 1.13
_diffrn_standards_number 0
_exptl_absorpt_coefficient_mu 1.911
_exptl_absorpt_correction_T_max 0.8231
_exptl_absorpt_correction_T_min 0.5080
_exptl_absorpt_correction_type numerical
_exptl_absorpt_process_details 'SADABS V2012/1 (Bruker AXS Inc.)'
_exptl_crystal_colour red
_exptl_crystal_density_diffrn 1.627
_exptl_crystal_density_method 'not measured'
_exptl_crystal_description bar
_exptl_crystal_F_000 3248
_exptl_crystal_size_max 0.41
_exptl_crystal_size_mid 0.13
_exptl_crystal_size_min 0.11
_refine_diff_density_max 1.613
_refine_diff_density_min -1.381
_refine_diff_density_rms 0.145
_refine_ls_extinction_method none
_refine_ls_goodness_of_fit_ref 1.269
_refine_ls_hydrogen_treatment constr
_refine_ls_matrix_type full
_refine_ls_number_parameters 417
_refine_ls_number_reflns 6591
_refine_ls_number_restraints 0
_refine_ls_restrained_S_all 1.269
_refine_ls_R_factor_all 0.0791
_refine_ls_R_factor_gt 0.0611
_refine_ls_shift/su_max 0.000
_refine_ls_shift/su_mean 0.000
_refine_ls_structure_factor_coef Fsqd
_refine_ls_weighting_details 'calc w=1/[\s^2^(Fo^2^)+(0.0318P)^2^+53.8696P] where P=(Fo^2^+2Fc^2^)/3'
_refine_ls_weighting_scheme calc
_refine_ls_wR_factor_gt 0.1264
_refine_ls_wR_factor_ref 0.1329
_reflns_number_gt 5580
_reflns_number_total 6591
_reflns_threshold_expression I>2\s(I)
_cod_data_source_file c4cc08967g2.cif
_cod_data_source_block mj256_i_teply
_cod_depositor_comments 'Adding full bibliography for 7116236--7116249.cif.'
_cod_database_code 7116248

loop_
_symmetry_equiv_pos_as_xyz
'x, y, z'
'-x+1/2, -y, z+1/2'
'-x, y+1/2, -z+1/2'
'x+1/2, -y+1/2, -z'
'-x, -y, -z'
'x-1/2, y, -z-1/2'
'x, -y-1/2, z-1/2'
'-x-1/2, y-1/2, z'

loop_
_atom_site_label
_atom_site_type_symbol
_atom_site_fract_x
_atom_site_fract_y
_atom_site_fract_z
_atom_site_U_iso_or_equiv
_atom_site_adp_type
_atom_site_occupancy
_atom_site_symmetry_multiplicity
_atom_site_calc_flag
_atom_site_refinement_flags
C1 C 0.1142(8) 0.0419(2) 0.09838(17) 0.0162(13) Uani 1 1 d .
H1 H 0.1127 0.0400 0.1246 0.019 Uiso 1 1 calc R
C2 C 0.1691(9) -0.0052(3) 0.07805(18) 0.0223(14) Uani 1 1 d .
C3 C 0.1885(9) 0.0016(3) 0.04006(18) 0.0242(15) Uani 1 1 d .
H3 H 0.2286 -0.0288 0.0254 0.029 Uiso 1 1 calc R
C4 C 0.1502(10) 0.0513(3) 0.02385(18) 0.0276(16) Uani 1 1 d .
H4 H 0.1699 0.0560 -0.0019 0.033 Uiso 1 1 calc R
N5 N 0.0850(7) 0.0942(2) 0.04352(14) 0.0196(12) Uani 1 1 d .
C6 C 0.0411(10) 0.1474(3) 0.02430(18) 0.0275(16) Uani 1 1 d .
H6A H -0.0844 0.1490 0.0197 0.033 Uiso 1 1 calc R
H6B H 0.1010 0.1491 0.0002 0.033 Uiso 1 1 calc R
C7 C 0.0946(10) 0.1964(3) 0.04797(18) 0.0260(15) Uani 1 1 d .
H7A H 0.0592 0.2318 0.0359 0.031 Uiso 1 1 calc R
H7B H 0.2214 0.1968 0.0505 0.031 Uiso 1 1 calc R
C8 C 0.0124(8) 0.1925(2) 0.08599(17) 0.0185(13) Uani 1 1 d .
C9 C -0.0374(9) 0.2400(3) 0.10575(19) 0.0262(15) Uani 1 1 d .
C10 C -0.1172(9) 0.2346(3) 0.14031(18) 0.0223(14) Uani 1 1 d .
C11 C -0.1423(9) 0.1815(3) 0.15483(17) 0.0211(14) Uani 1 1 d .
C12 C -0.2069(9) 0.1718(3) 0.19458(18) 0.0256(15) Uani 1 1 d .
H12A H -0.1818 0.2051 0.2101 0.031 Uiso 1 1 calc R
H12B H -0.3329 0.1656 0.1945 0.031 Uiso 1 1 calc R
C13 C -0.1165(10) 0.1213(3) 0.20980(17) 0.0261(15) Uani 1 1 d .
H13A H 0.0094 0.1276 0.2098 0.031 Uiso 1 1 calc R
H13B H -0.1539 0.1144 0.2356 0.031 Uiso 1 1 calc R
N14 N -0.1592(7) 0.0727(2) 0.18632(14) 0.0214(11) Uani 1 1 d .
C15 C -0.1947(9) 0.0227(3) 0.20299(18) 0.0235(15) Uani 1 1 d .
H15 H -0.1866 0.0197 0.2292 0.028 Uiso 1 1 calc R
C16 C -0.2405(9) -0.0223(3) 0.18322(17) 0.0236(14) Uani 1 1 d .
H16 H -0.2517 -0.0578 0.1949 0.028 Uiso 1 1 calc R
C17 C -0.2724(9) -0.0166(3) 0.14472(19) 0.0252(15) Uani 1 1 d .
C18 C -0.3355(11) -0.0611(3) 0.1226(2) 0.0330(17) Uani 1 1 d .
H18 H -0.3507 -0.0972 0.1333 0.040 Uiso 1 1 calc R
C19 C -0.3745(10) -0.0530(3) 0.0865(2) 0.0319(17) Uani 1 1 d .
H19 H -0.4126 -0.0837 0.0719 0.038 Uiso 1 1 calc R
C20 C -0.3592(9) 0.0004(3) 0.07038(18) 0.0259(15) Uani 1 1 d .
H20 H -0.3937 0.0061 0.0454 0.031 Uiso 1 1 calc R
C21 C -0.2944(8) 0.0444(3) 0.09064(18) 0.0202(14) Uani 1 1 d .
H21 H -0.2831 0.0802 0.0795 0.024 Uiso 1 1 calc R
C22 C -0.2445(9) 0.0365(2) 0.12805(17) 0.0208(14) Uani 1 1 d .
C23 C -0.1697(8) 0.0795(2) 0.14943(17) 0.0186(13) Uani 1 1 d .
C24 C -0.1047(8) 0.1333(2) 0.13441(16) 0.0171(13) Uani 1 1 d .
C25 C -0.0171(9) 0.1386(3) 0.10040(17) 0.0201(14) Uani 1 1 d .
C26 C 0.0627(8) 0.0904(3) 0.08116(16) 0.0186(13) Uani 1 1 d .
C27 C -0.0008(11) 0.2977(3) 0.0901(2) 0.0341(18) Uani 1 1 d .
H27A H 0.1004 0.2959 0.0740 0.051 Uiso 1 1 calc R
H27B H 0.0211 0.3239 0.1105 0.051 Uiso 1 1 calc R
H27C H -0.1004 0.3105 0.0758 0.051 Uiso 1 1 calc R
C28 C -0.1827(10) 0.2855(3) 0.1604(2) 0.0295(16) Uani 1 1 d .
H28A H -0.2615 0.2738 0.1801 0.044 Uiso 1 1 calc R
H28B H -0.2438 0.3098 0.1429 0.044 Uiso 1 1 calc R
H28C H -0.0856 0.3059 0.1712 0.044 Uiso 1 1 calc R
C29 C 0.1970(9) -0.0605(3) 0.09460(18) 0.0232(15) Uani 1 1 d .
H29 H 0.2471 -0.0884 0.0792 0.028 Uiso 1 1 calc R
C30 C 0.1588(10) -0.0755(3) 0.12915(19) 0.0277(15) Uani 1 1 d .
H30 H 0.1187 -0.0466 0.1451 0.033 Uiso 1 1 calc R
C31 C 0.1722(9) -0.1318(3) 0.14513(19) 0.0264(15) Uani 1 1 d .
C32 C 0.1058(9) -0.1795(3) 0.12639(19) 0.0275(15) Uani 1 1 d .
C33 C 0.0148(10) -0.1775(3) 0.0918(2) 0.0331(17) Uani 1 1 d .
H33 H -0.0087 -0.1422 0.0808 0.040 Uiso 1 1 calc R
C34 C -0.0381(11) -0.2248(3) 0.0746(2) 0.042(2) Uani 1 1 d .
H34 H -0.0935 -0.2221 0.0512 0.050 Uiso 1 1 calc R
C35 C -0.0132(12) -0.2782(3) 0.0905(2) 0.046(2) Uani 1 1 d .
H35 H -0.0544 -0.3108 0.0783 0.055 Uiso 1 1 calc R
C36 C 0.0706(12) -0.2825(3) 0.1235(2) 0.046(2) Uani 1 1 d .
H36 H 0.0911 -0.3186 0.1337 0.055 Uiso 1 1 calc R
C37 C 0.1280(10) -0.2344(3) 0.1430(2) 0.0333(17) Uani 1 1 d .
C38 C 0.2077(10) -0.2388(3) 0.1775(2) 0.0360(19) Uani 1 1 d .
H38 H 0.2208 -0.2749 0.1882 0.043 Uiso 1 1 calc R
C39 C 0.2681(9) -0.1928(3) 0.19647(19) 0.0286(16) Uani 1 1 d .
C40 C 0.3475(11) -0.1976(4) 0.2319(2) 0.042(2) Uani 1 1 d .
H40 H 0.3564 -0.2333 0.2433 0.051 Uiso 1 1 calc R
C41 C 0.4106(11) -0.1520(4) 0.2496(2) 0.046(2) Uani 1 1 d .
H41 H 0.4603 -0.1557 0.2735 0.055 Uiso 1 1 calc R
C42 C 0.4024(11) -0.0995(4) 0.2327(2) 0.0384(19) Uani 1 1 d .
H42 H 0.4519 -0.0681 0.2449 0.046 Uiso 1 1 calc R
C43 C 0.3258(10) -0.0921(3) 0.1994(2) 0.0324(17) Uani 1 1 d .
H43 H 0.3202 -0.0555 0.1891 0.039 Uiso 1 1 calc R
C44 C 0.2538(10) -0.1378(3) 0.17971(19) 0.0291(16) Uani 1 1 d .
I1 I 0.34267(7) 0.07473(2) 0.187784(12) 0.03078(14) Uani 1 1 d .
I2 I 0.54506(7) 0.12740(2) 0.002919(12) 0.03238(14) Uani 1 1 d .

loop_
_atom_site_aniso_label
_atom_site_aniso_U_11
_atom_site_aniso_U_22
_atom_site_aniso_U_33
_atom_site_aniso_U_23
_atom_site_aniso_U_13
_atom_site_aniso_U_12
C1 0.016(3) 0.015(3) 0.018(3) 0.001(2) -0.002(2) 0.002(3)
C2 0.020(4) 0.024(3) 0.022(3) -0.002(3) -0.002(3) -0.001(3)
C3 0.030(4) 0.023(3) 0.020(3) -0.005(3) 0.011(3) 0.000(3)
C4 0.036(4) 0.028(3) 0.019(3) 0.000(3) 0.007(3) -0.007(3)
N5 0.024(3) 0.020(3) 0.015(2) 0.005(2) -0.001(2) -0.004(2)
C6 0.034(4) 0.028(3) 0.021(3) 0.010(3) 0.001(3) 0.006(3)
C7 0.030(4) 0.020(3) 0.028(4) 0.006(3) -0.003(3) -0.004(3)
C8 0.017(3) 0.018(3) 0.021(3) 0.006(2) -0.003(3) -0.001(3)
C9 0.024(4) 0.020(3) 0.034(4) 0.006(3) -0.003(3) -0.005(3)
C10 0.021(4) 0.016(3) 0.030(3) -0.004(3) -0.008(3) -0.001(3)
C11 0.022(4) 0.019(3) 0.023(3) -0.002(2) 0.001(3) 0.002(3)
C12 0.028(4) 0.024(3) 0.025(3) -0.004(3) -0.002(3) 0.004(3)
C13 0.034(4) 0.026(3) 0.018(3) 0.000(3) -0.001(3) 0.005(3)
N14 0.025(3) 0.022(3) 0.017(2) 0.002(2) 0.002(2) 0.003(3)
C15 0.027(4) 0.020(3) 0.024(3) 0.006(3) 0.003(3) 0.004(3)
C16 0.027(4) 0.020(3) 0.024(3) 0.010(3) 0.001(3) -0.001(3)
C17 0.027(4) 0.020(3) 0.028(3) 0.002(3) 0.002(3) 0.000(3)
C18 0.046(5) 0.014(3) 0.039(4) 0.002(3) -0.002(4) -0.008(3)
C19 0.038(5) 0.018(3) 0.039(4) -0.009(3) -0.005(4) -0.006(3)
C20 0.026(4) 0.029(3) 0.023(3) -0.002(3) -0.005(3) -0.002(3)
C21 0.020(4) 0.016(3) 0.025(3) 0.003(2) 0.001(3) -0.006(3)
C22 0.023(4) 0.016(3) 0.024(3) 0.000(3) 0.000(3) 0.003(3)
C23 0.019(3) 0.016(3) 0.021(3) 0.004(2) 0.002(3) 0.005(3)
C24 0.017(3) 0.014(3) 0.020(3) 0.004(2) -0.001(2) 0.002(3)
C25 0.023(4) 0.018(3) 0.020(3) 0.001(2) -0.001(3) -0.002(3)
C26 0.019(4) 0.020(3) 0.016(3) 0.000(2) -0.007(3) -0.004(3)
C27 0.039(5) 0.016(3) 0.047(4) 0.005(3) 0.001(4) -0.001(3)
C28 0.032(4) 0.019(3) 0.037(4) -0.001(3) 0.000(3) 0.003(3)
C29 0.029(4) 0.014(3) 0.027(3) -0.001(3) 0.002(3) 0.003(3)
C30 0.030(4) 0.025(3) 0.029(3) -0.003(3) 0.001(3) 0.009(3)
C31 0.025(4) 0.026(3) 0.029(3) 0.001(3) 0.006(3) 0.008(3)
C32 0.027(4) 0.025(3) 0.030(4) 0.002(3) 0.007(3) 0.001(3)
C33 0.031(4) 0.033(4) 0.035(4) 0.001(3) 0.004(3) -0.004(3)
C34 0.040(5) 0.048(5) 0.036(4) -0.002(4) 0.006(4) -0.015(4)
C35 0.050(6) 0.039(4) 0.049(5) -0.011(4) 0.015(4) -0.018(4)
C36 0.048(5) 0.032(4) 0.057(5) -0.002(4) 0.024(5) 0.005(4)
C37 0.031(4) 0.028(4) 0.041(4) 0.000(3) 0.011(4) 0.002(3)
C38 0.034(5) 0.029(4) 0.045(4) 0.017(3) 0.021(4) 0.012(3)
C39 0.019(4) 0.032(4) 0.034(4) 0.009(3) 0.011(3) 0.010(3)
C40 0.035(5) 0.052(5) 0.040(4) 0.022(4) 0.009(4) 0.010(4)
C41 0.034(5) 0.069(6) 0.033(4) 0.008(4) -0.003(4) 0.009(5)
C42 0.033(5) 0.053(5) 0.029(4) -0.005(4) 0.003(3) 0.006(4)
C43 0.033(4) 0.033(4) 0.031(4) -0.003(3) 0.003(3) 0.006(3)
C44 0.034(4) 0.026(3) 0.027(3) 0.004(3) 0.010(3) 0.006(3)
I1 0.0330(3) 0.0346(2) 0.0247(2) -0.00327(19) -0.0032(2) 0.0031(2)
I2 0.0375(3) 0.0352(2) 0.0245(2) -0.00217(19) -0.0003(2) 0.0034(2)

loop_
_atom_type_symbol
_atom_type_description
_atom_type_scat_dispersion_real
_atom_type_scat_dispersion_imag
_atom_type_scat_source
C C 0.0033 0.0016 'International Tables Vol C Tables 4.2.6.8 and 6.1.1.4'
H H 0.0000 0.0000 'International Tables Vol C Tables 4.2.6.8 and 6.1.1.4'
N N 0.0061 0.0033 'International Tables Vol C Tables 4.2.6.8 and 6.1.1.4'
I I -0.4742 1.8119 'International Tables Vol C Tables 4.2.6.8 and 6.1.1.4'

loop_
_geom_angle_atom_site_label_1
_geom_angle_atom_site_label_2
_geom_angle_atom_site_label_3
_geom_angle
C26 C1 C2 121.6(6)
C26 C1 H1 119.2
C2 C1 H1 119.2
C3 C2 C1 117.1(6)
C3 C2 C29 119.4(6)
C1 C2 C29 123.4(6)
C4 C3 C2 120.3(6)
C4 C3 H3 119.9
C2 C3 H3 119.9
N5 C4 C3 121.3(6)
N5 C4 H4 119.3
C3 C4 H4 119.3
C4 N5 C26 121.4(5)
C4 N5 C6 119.3(5)
C26 N5 C6 119.3(5)
N5 C6 C7 109.6(5)
N5 C6 H6A 109.8
C7 C6 H6A 109.8
N5 C6 H6B 109.8
C7 C6 H6B 109.8
H6A C6 H6B 108.2
C6 C7 C8 110.5(5)
C6 C7 H7A 109.6
C8 C7 H7A 109.6
C6 C7 H7B 109.6
C8 C7 H7B 109.6
H7A C7 H7B 108.1
C9 C8 C25 120.6(6)
C9 C8 C7 122.0(5)
C25 C8 C7 117.3(5)
C8 C9 C10 120.3(6)
C8 C9 C27 119.7(6)
C10 C9 C27 119.9(6)
C11 C10 C9 118.9(6)
C11 C10 C28 120.6(6)
C9 C10 C28 120.4(6)
C10 C11 C24 121.6(6)
C10 C11 C12 122.4(6)
C24 C11 C12 116.0(5)
C13 C12 C11 108.0(5)
C13 C12 H12A 110.1
C11 C12 H12A 110.1
C13 C12 H12B 110.1
C11 C12 H12B 110.1
H12A C12 H12B 108.4
N14 C13 C12 108.4(5)
N14 C13 H13A 110.0
C12 C13 H13A 110.0
N14 C13 H13B 110.0
C12 C13 H13B 110.0
H13A C13 H13B 108.4
C23 N14 C15 122.0(6)
C23 N14 C13 119.2(5)
C15 N14 C13 118.7(5)
C16 C15 N14 121.3(6)
C16 C15 H15 119.3
N14 C15 H15 119.3
C15 C16 C17 119.6(6)
C15 C16 H16 120.2
C17 C16 H16 120.2
C18 C17 C16 122.8(6)
C18 C17 C22 118.9(6)
C16 C17 C22 118.3(6)
C19 C18 C17 120.9(6)
C19 C18 H18 119.6
C17 C18 H18 119.6
C18 C19 C20 120.7(6)
C18 C19 H19 119.6
C20 C19 H19 119.6
C21 C20 C19 120.1(6)
C21 C20 H20 119.9
C19 C20 H20 119.9
C20 C21 C22 120.4(6)
C20 C21 H21 119.8
C22 C21 H21 119.8
C23 C22 C21 122.5(5)
C23 C22 C17 118.7(6)
C21 C22 C17 118.7(6)
N14 C23 C22 118.7(6)
N14 C23 C24 116.5(5)
C22 C23 C24 124.8(5)
C11 C24 C25 119.2(5)
C11 C24 C23 116.6(5)
C25 C24 C23 124.1(5)
C8 C25 C24 118.8(6)
C8 C25 C26 118.0(6)
C24 C25 C26 122.8(5)
C1 C26 N5 117.8(6)
C1 C26 C25 124.4(6)
N5 C26 C25 117.8(5)
C9 C27 H27A 109.5
C9 C27 H27B 109.5
H27A C27 H27B 109.5
C9 C27 H27C 109.5
H27A C27 H27C 109.5
H27B C27 H27C 109.5
C10 C28 H28A 109.5
C10 C28 H28B 109.5
H28A C28 H28B 109.5
C10 C28 H28C 109.5
H28A C28 H28C 109.5
H28B C28 H28C 109.5
C30 C29 C2 126.2(6)
C30 C29 H29 116.9
C2 C29 H29 116.9
C29 C30 C31 126.7(6)
C29 C30 H30 116.6
C31 C30 H30 116.6
C44 C31 C32 120.3(6)
C44 C31 C30 118.3(6)
C32 C31 C30 121.4(6)
C31 C32 C33 124.5(6)
C31 C32 C37 118.9(6)
C33 C32 C37 116.6(7)
C34 C33 C32 121.4(7)
C34 C33 H33 119.3
C32 C33 H33 119.3
C33 C34 C35 121.7(8)
C33 C34 H34 119.1
C35 C34 H34 119.1
C36 C35 C34 119.3(8)
C36 C35 H35 120.3
C34 C35 H35 120.3
C35 C36 C37 121.6(8)
C35 C36 H36 119.2
C37 C36 H36 119.2
C38 C37 C36 121.5(7)
C38 C37 C32 119.3(7)
C36 C37 C32 119.2(7)
C39 C38 C37 122.5(7)
C39 C38 H38 118.8
C37 C38 H38 118.8
C38 C39 C40 122.1(7)
C38 C39 C44 119.1(7)
C40 C39 C44 118.7(7)
C41 C40 C39 121.1(7)
C41 C40 H40 119.4
C39 C40 H40 119.4
C40 C41 C42 119.9(8)
C40 C41 H41 120.1
C42 C41 H41 120.1
C43 C42 C41 121.8(8)
C43 C42 H42 119.1
C41 C42 H42 119.1
C42 C43 C44 121.2(7)
C42 C43 H43 119.4
C44 C43 H43 119.4
C31 C44 C43 123.0(6)
C31 C44 C39 119.8(7)
C43 C44 C39 117.2(7)

loop_
_geom_bond_atom_site_label_1
_geom_bond_atom_site_label_2
_geom_bond_distance
C1 C26 1.374(8)
C1 C2 1.408(9)
C1 H1 0.9500
C2 C3 1.390(9)
C2 C29 1.466(9)
C3 C4 1.357(9)
C3 H3 0.9500
C4 N5 1.344(8)
C4 H4 0.9500
N5 C26 1.374(8)
N5 C6 1.488(8)
C6 C7 1.507(9)
C6 H6A 0.9900
C6 H6B 0.9900
C7 C8 1.518(9)
C7 H7A 0.9900
C7 H7B 0.9900
C8 C9 1.394(9)
C8 C25 1.407(8)
C9 C10 1.400(10)
C9 C27 1.514(9)
C10 C11 1.386(9)
C10 C28 1.502(9)
C11 C24 1.397(8)
C11 C12 1.539(9)
C12 C13 1.499(9)
C12 H12A 0.9900
C12 H12B 0.9900
C13 N14 1.475(8)
C13 H13A 0.9900
C13 H13B 0.9900
N14 C23 1.345(8)
N14 C15 1.366(8)
C15 C16 1.337(9)
C15 H15 0.9500
C16 C17 1.419(9)
C16 H16 0.9500
C17 C18 1.416(9)
C17 C22 1.420(9)
C18 C19 1.354(10)
C18 H18 0.9500
C19 C20 1.406(9)
C19 H19 0.9500
C20 C21 1.375(9)
C20 H20 0.9500
C21 C22 1.418(9)
C21 H21 0.9500
C22 C23 1.410(9)
C23 C24 1.483(8)
C24 C25 1.410(9)
C25 C26 1.481(9)
C27 H27A 0.9800
C27 H27B 0.9800
C27 H27C 0.9800
C28 H28A 0.9800
C28 H28B 0.9800
C28 H28C 0.9800
C29 C30 1.332(9)
C29 H29 0.9500
C30 C31 1.467(9)
C30 H30 0.9500
C31 C44 1.409(10)
C31 C32 1.421(10)
C32 C33 1.437(10)
C32 C37 1.451(10)
C33 C34 1.354(11)
C33 H33 0.9500
C34 C35 1.411(12)
C34 H34 0.9500
C35 C36 1.362(13)
C35 H35 0.9500
C36 C37 1.420(11)
C36 H36 0.9500
C37 C38 1.395(11)
C38 C39 1.377(11)
C38 H38 0.9500
C39 C40 1.426(11)
C39 C44 1.449(9)
C40 C41 1.354(12)
C40 H40 0.9500
C41 C42 1.394(12)
C41 H41 0.9500
C42 C43 1.353(10)
C42 H42 0.9500
C43 C44 1.419(10)
C43 H43 0.9500
